data_1504757
loop_
_publ_author_name
'Zyryanov, Grigory V.'
'Palacios, Manuel A.'
'Anzenbacher, Jr, Pavel'

_publ_section_title
;
 Simple molecule-based fluorescent sensors for vapor detection of TNT.
;
_journal_issue 17
_journal_name_full 'Organic letters'
_journal_page_first 3681
_journal_page_last 3684
_journal_paper_doi 10.1021/ol801030u
_journal_volume 10
_journal_year 2008
_chemical_formula_sum 'C28 H18 S2'
_chemical_formula_weight 418.54
_chemical_name_systematic
; 
 ? 
;
_space_group_IT_number 14
_symmetry_cell_setting monoclinic
_symmetry_space_group_name_Hall '-P 2yn'
_symmetry_space_group_name_H-M 'P 1 21/n 1'
_atom_sites_solution_hydrogens geom
_atom_sites_solution_primary direct
_atom_sites_solution_secondary difmap
_audit_creation_method SHELXL-97
_cell_angle_alpha 90.00
_cell_angle_beta 106.938(2)
_cell_angle_gamma 90.00
_cell_formula_units_Z 4
_cell_length_a 14.1446(2)
_cell_length_b 8.14650(10)
_cell_length_c 18.4003(2)
_cell_measurement_temperature 153(2)
_cell_volume 2028.27(5)
_computing_cell_refinement 'Collect software, Nonius B.V. 1998'
_computing_data_collection 'Collect software, Nonius B.V. 1998'
_computing_data_reduction
;
DENZO and Scalepack (Otwinoski and Minor, 1997)
;
_computing_molecular_graphics 'XP SHELXTL/PC, Siemens Analytical'
_computing_structure_refinement 'XL SHELXTL/PC, Siemens Analytical'
_computing_structure_solution
;

SIR97 - Altomare A., Burla M.C., Camalli M., Cascarano G.L., Giacovazzo C., 
Guagliardi A., Moliterni A.G.G., Polidori G.,Spagna R.
;
_diffrn_ambient_temperature 153(2)
_diffrn_measured_fraction_theta_full 0.997
_diffrn_measured_fraction_theta_max 0.997
_diffrn_measurement_device_type 'Nonius Kappa CCD'
_diffrn_measurement_method \w-scans
_diffrn_radiation_monochromator graphite
_diffrn_radiation_source 'fine-focus sealed tube'
_diffrn_radiation_type MoK\a
_diffrn_radiation_wavelength 0.71073
_diffrn_reflns_av_R_equivalents 0.0326
_diffrn_reflns_av_sigmaI/netI 0.0449
_diffrn_reflns_limit_h_max 18
_diffrn_reflns_limit_h_min -18
_diffrn_reflns_limit_k_max 10
_diffrn_reflns_limit_k_min -10
_diffrn_reflns_limit_l_max 23
_diffrn_reflns_limit_l_min -23
_diffrn_reflns_number 8849
_diffrn_reflns_theta_full 27.50
_diffrn_reflns_theta_max 27.50
_diffrn_reflns_theta_min 2.92
_exptl_absorpt_coefficient_mu 0.276
_exptl_absorpt_correction_T_max 0.97
_exptl_absorpt_correction_T_min 0.82
_exptl_absorpt_correction_type multi-scan
_exptl_absorpt_process_details
;
DENZO and Scalepack (Otwinoski and Minor, 1997)
;
_exptl_crystal_colour colorless
_exptl_crystal_density_diffrn 1.371
_exptl_crystal_density_method 'not measured'
_exptl_crystal_description prisms
_exptl_crystal_F_000 872
_exptl_crystal_size_max 0.48
_exptl_crystal_size_mid 0.21
_exptl_crystal_size_min 0.12
_refine_diff_density_max 0.249
_refine_diff_density_min -0.290
_refine_diff_density_rms 0.054
_refine_ls_extinction_coef 0.0080(11)
_refine_ls_extinction_expression Fc^*^=kFc[1+0.001xFc^2^\l^3^/sin(2\q)]^-1/4^
_refine_ls_extinction_method SHELXL
_refine_ls_goodness_of_fit_ref 1.038
_refine_ls_hydrogen_treatment constr
_refine_ls_matrix_type full
_refine_ls_number_parameters 313
_refine_ls_number_reflns 4648
_refine_ls_number_restraints 248
_refine_ls_restrained_S_all 1.021
_refine_ls_R_factor_all 0.0643
_refine_ls_R_factor_gt 0.0402
_refine_ls_shift/su_max 0.009
_refine_ls_shift/su_mean 0.001
_refine_ls_structure_factor_coef Fsqd
_refine_ls_weighting_details 'calc w=1/[\s^2^(Fo^2^)+(0.0534P)^2^+0.3270P] where P=(Fo^2^+2Fc^2^)/3'
_refine_ls_weighting_scheme calc
_refine_ls_wR_factor_gt 0.0962
_refine_ls_wR_factor_ref 0.1057
_reflns_number_gt 3392
_reflns_number_total 4648
_reflns_threshold_expression >2sigma(I)
_cod_data_source_file ol801030u-file002.cif
_cod_data_source_block gvz180
_cod_depositor_comments
;
The following automatic conversions were performed:

'_symmetry_cell_setting' value 'Monoclinic' changed to 'monoclinic'
according to /home/saulius/struct/CIF-dictionaries/cif_core.dic
dictionary named 'cif_core.dic' version 2.4.1 from 2010-06-29.

Automatic conversion script
Id: cif_fix_values 1715 2011-07-08 13:25:40Z adriana 
;
_cod_original_cell_volume 2028.27(4)
_cod_original_sg_symbol_H-M P21/n
_cod_database_code 1504757

loop_
_symmetry_equiv_pos_as_xyz
'x, y, z'
'-x+1/2, y+1/2, -z+1/2'
'-x, -y, -z'
'x-1/2, -y-1/2, z-1/2'

loop_
_atom_site_label
_atom_site_type_symbol
_atom_site_fract_x
_atom_site_fract_y
_atom_site_fract_z
_atom_site_U_iso_or_equiv
_atom_site_adp_type
_atom_site_occupancy
_atom_site_symmetry_multiplicity
_atom_site_calc_flag
_atom_site_refinement_flags
_atom_site_disorder_assembly
_atom_site_disorder_group
S1 S 0.15470(4) 0.59860(8) 0.10453(4) 0.02573(15) Uani 0.80 1 d PDU A 1
C22 C 0.1610(4) 0.9006(5) 0.0756(4) 0.0305(11) Uani 0.80 1 d PDU A 1
H22 H 0.1835 1.0074 0.0661 0.037 Uiso 0.80 1 d PR A 1
C23 C 0.06383(19) 0.8714(3) 0.0808(3) 0.0235(6) Uani 0.80 1 d PDU A 1
H23 H 0.0123 0.9518 0.0734 0.028 Uiso 0.80 1 d PR A 1
C24 C 0.05205(19) 0.7121(3) 0.0963(3) 0.0217(6) Uani 0.80 1 d PDU A 1
H24 H -0.0080 0.6671 0.1022 0.026 Uiso 0.80 1 d PR A 1
S1A S 0.1598(4) 0.9512(5) 0.0713(4) 0.0259(9) Uani 0.20 1 d PDU A 2
C22A C 0.1615(8) 0.6563(13) 0.1068(10) 0.070(5) Uiso 0.20 1 d PD A 2
H22A H 0.1859 0.5547 0.1317 0.084 Uiso 0.20 1 d PR A 2
C23A C 0.0631(10) 0.7112(17) 0.1004(19) 0.070(5) Uiso 0.20 1 d PD A 2
H23A H 0.0091 0.6425 0.1031 0.084 Uiso 0.20 1 d PR A 2
C24A C 0.0556(10) 0.8731(17) 0.084(2) 0.070(5) Uiso 0.20 1 d PD A 2
H24A H -0.0031 0.9372 0.0779 0.084 Uiso 0.20 1 d PR A 2
S2 S 0.71035(4) 0.83188(9) 0.13640(3) 0.03610(17) Uani 0.82 1 d PDU B 1
C26 C 0.6587(4) 0.6855(9) 0.0101(2) 0.0322(11) Uani 0.82 1 d PDU B 1
H26 H 0.6203 0.6305 -0.0350 0.039 Uiso 0.82 1 d PR B 1
C27 C 0.76181(18) 0.7207(4) 0.02531(15) 0.0314(6) Uani 0.82 1 d PDU B 1
H27 H 0.8014 0.6929 -0.0073 0.038 Uiso 0.82 1 d PR B 1
C28 C 0.79734(14) 0.7991(3) 0.09195(14) 0.0285(6) Uani 0.82 1 d PDU B 1
H28 H 0.8649 0.8332 0.1123 0.034 Uiso 0.82 1 d PR B 1
S2A S 0.6526(4) 0.6731(11) -0.0113(3) 0.0257(9) Uani 0.18 1 d PDU B 2
C26A C 0.7018(8) 0.7837(19) 0.1205(6) 0.100(7) Uiso 0.18 1 d PD B 2
H26A H 0.7005 0.8203 0.1698 0.120 Uiso 0.18 1 d PR B 2
C27A C 0.7917(6) 0.775(3) 0.0998(8) 0.100(7) Uiso 0.18 1 d PD B 2
H27A H 0.8561 0.8052 0.1316 0.120 Uiso 0.18 1 d PR B 2
C28A C 0.7729(7) 0.718(3) 0.0281(9) 0.100(7) Uiso 0.18 1 d PD B 2
H28A H 0.8220 0.7049 0.0019 0.120 Uiso 0.18 1 d PR B 2
C21 C 0.22033(10) 0.76601(17) 0.08830(8) 0.0218(3) Uani 1 1 d DU . .
C25 C 0.62020(11) 0.73645(19) 0.06635(8) 0.0240(3) Uani 1 1 d DU . .
C1 C 0.38921(10) 0.58915(18) 0.21221(8) 0.0211(3) Uani 1 1 d U A .
H1 H 0.3245 0.6005 0.2186 0.025 Uiso 1 1 d R . .
C2 C 0.39733(10) 0.66877(17) 0.13864(8) 0.0202(3) Uani 1 1 d U . .
C3 C 0.32294(10) 0.75053(18) 0.08399(8) 0.0214(3) Uani 1 1 d U A .
C4 C 0.34777(11) 0.82288(19) 0.02271(8) 0.0244(3) Uani 1 1 d U . .
H4 H 0.2975 0.8801 -0.0152 0.029 Uiso 1 1 d R A .
C5 C 0.44250(11) 0.81332(19) 0.01627(8) 0.0247(3) Uani 1 1 d U A .
H5 H 0.4578 0.8638 -0.0261 0.030 Uiso 1 1 d R . .
C6 C 0.51754(11) 0.73154(18) 0.07100(8) 0.0222(3) Uani 1 1 d U A .
C7 C 0.49304(10) 0.65611(17) 0.13134(8) 0.0204(3) Uani 1 1 d U A .
C8 C 0.56348(10) 0.55795(18) 0.19554(8) 0.0223(3) Uani 1 1 d U . .
H8 H 0.6281 0.5462 0.1892 0.027 Uiso 1 1 d R A .
C9 C 0.51303(11) 0.39413(18) 0.19851(8) 0.0228(3) Uani 1 1 d U A .
C10 C 0.55058(12) 0.23921(19) 0.19306(9) 0.0287(4) Uani 1 1 d U . .
H10 H 0.6157 0.2278 0.1875 0.034 Uiso 1 1 d R A .
C11 C 0.49394(13) 0.1011(2) 0.19618(10) 0.0336(4) Uani 1 1 d U A .
H11 H 0.5201 -0.0064 0.1927 0.040 Uiso 1 1 d R . .
C12 C 0.40008(13) 0.1180(2) 0.20444(9) 0.0327(4) Uani 1 1 d U . .
H12 H 0.3608 0.0227 0.2060 0.039 Uiso 1 1 d R A .
C13 C 0.36196(12) 0.2740(2) 0.21029(9) 0.0275(4) Uani 1 1 d U A .
H13 H 0.2969 0.2866 0.2158 0.033 Uiso 1 1 d R . .
C14 C 0.41851(11) 0.41050(18) 0.20756(8) 0.0222(3) Uani 1 1 d U . .
C15 C 0.56442(11) 0.65140(18) 0.26723(8) 0.0221(3) Uani 1 1 d U A .
C16 C 0.64529(12) 0.7206(2) 0.31962(9) 0.0300(4) Uani 1 1 d U . .
H16 H 0.7101 0.7091 0.3135 0.036 Uiso 1 1 d R A .
C17 C 0.63167(13) 0.8048(2) 0.38191(9) 0.0346(4) Uani 1 1 d U A .
H17 H 0.6871 0.8563 0.4176 0.042 Uiso 1 1 d R . .
C18 C 0.53885(13) 0.8159(2) 0.39202(9) 0.0333(4) Uani 1 1 d U . .
H18 H 0.5305 0.8713 0.4358 0.040 Uiso 1 1 d R A .
C19 C 0.45732(12) 0.74813(19) 0.33884(9) 0.0278(4) Uani 1 1 d U A .
H19 H 0.3926 0.7564 0.3454 0.033 Uiso 1 1 d R . .
C20 C 0.46991(11) 0.66730(18) 0.27626(8) 0.0220(3) Uani 1 1 d U . .

loop_
_atom_site_aniso_label
_atom_site_aniso_U_11
_atom_site_aniso_U_22
_atom_site_aniso_U_33
_atom_site_aniso_U_23
_atom_site_aniso_U_13
_atom_site_aniso_U_12
S1 0.0205(3) 0.0249(3) 0.0321(3) 0.0015(2) 0.0081(2) 0.0002(2)
C22 0.0332(16) 0.023(2) 0.0341(17) 0.002(2) 0.0071(12) -0.0063(17)
C23 0.0215(11) 0.0221(11) 0.0245(11) -0.0023(8) 0.0030(9) 0.0071(8)
C24 0.0178(10) 0.0261(11) 0.0219(11) -0.0024(8) 0.0069(9) -0.0006(8)
S1A 0.0217(13) 0.016(2) 0.0409(16) 0.0035(17) 0.0103(11) 0.0004(13)
S2 0.0238(3) 0.0515(4) 0.0344(3) -0.0084(3) 0.0106(2) -0.0102(2)
C26 0.0360(17) 0.0329(19) 0.027(3) -0.007(2) 0.0080(18) -0.0070(13)
C27 0.0351(12) 0.0277(11) 0.0419(13) 0.0018(9) 0.0276(10) 0.0037(9)
C28 0.0157(9) 0.0307(12) 0.0405(13) 0.0014(10) 0.0101(9) -0.0009(8)
S2A 0.0213(15) 0.0368(19) 0.019(2) -0.0096(18) 0.0060(15) -0.0041(13)
C21 0.0216(7) 0.0212(8) 0.0206(7) 0.0000(6) 0.0031(6) -0.0003(6)
C25 0.0248(8) 0.0230(8) 0.0248(8) 0.0009(6) 0.0080(7) -0.0019(6)
C1 0.0208(7) 0.0228(8) 0.0199(7) 0.0025(6) 0.0063(6) 0.0023(6)
C2 0.0230(7) 0.0175(7) 0.0198(7) -0.0018(6) 0.0056(6) -0.0015(6)
C3 0.0217(7) 0.0184(7) 0.0227(8) -0.0010(6) 0.0040(6) -0.0024(6)
C4 0.0238(8) 0.0240(8) 0.0222(8) 0.0030(6) 0.0017(6) -0.0031(6)
C5 0.0286(8) 0.0257(8) 0.0199(7) 0.0016(6) 0.0072(6) -0.0049(7)
C6 0.0233(8) 0.0210(8) 0.0227(8) -0.0033(6) 0.0071(6) -0.0036(6)
C7 0.0211(7) 0.0171(7) 0.0217(7) -0.0030(6) 0.0044(6) -0.0025(6)
C8 0.0197(7) 0.0225(8) 0.0247(8) 0.0018(6) 0.0066(6) 0.0015(6)
C9 0.0257(8) 0.0215(8) 0.0189(7) 0.0008(6) 0.0029(6) 0.0008(6)
C10 0.0313(9) 0.0263(9) 0.0278(8) -0.0012(7) 0.0076(7) 0.0041(7)
C11 0.0455(10) 0.0194(8) 0.0343(9) -0.0014(7) 0.0092(8) 0.0030(7)
C12 0.0431(10) 0.0225(8) 0.0303(9) -0.0002(7) 0.0074(8) -0.0078(7)
C13 0.0303(8) 0.0278(9) 0.0229(8) 0.0025(7) 0.0051(7) -0.0043(7)
C14 0.0271(8) 0.0209(8) 0.0169(7) 0.0019(6) 0.0037(6) -0.0001(6)
C15 0.0246(8) 0.0171(7) 0.0216(7) 0.0027(6) 0.0021(6) 0.0012(6)
C16 0.0272(8) 0.0256(9) 0.0308(9) 0.0034(7) -0.0015(7) 0.0020(7)
C17 0.0406(10) 0.0252(9) 0.0275(9) -0.0017(7) -0.0065(8) 0.0003(7)
C18 0.0493(11) 0.0243(9) 0.0222(8) -0.0003(7) 0.0041(8) 0.0071(8)
C19 0.0364(9) 0.0213(8) 0.0242(8) 0.0034(6) 0.0063(7) 0.0061(7)
C20 0.0269(8) 0.0165(7) 0.0210(8) 0.0033(6) 0.0043(6) 0.0020(6)

loop_
_atom_type_symbol
_atom_type_description
_atom_type_scat_dispersion_real
_atom_type_scat_dispersion_imag
_atom_type_scat_source
C C 0.0033 0.0016 'International Tables Vol C Tables 4.2.6.8 and 6.1.1.4'
H H 0.0000 0.0000 'International Tables Vol C Tables 4.2.6.8 and 6.1.1.4'
S S 0.1246 0.1234 'International Tables Vol C Tables 4.2.6.8 and 6.1.1.4'

loop_
_geom_angle_atom_site_label_1
_geom_angle_atom_site_label_2
_geom_angle_atom_site_label_3
_geom_angle
C24 S1 C21 92.50(9)
C24 S1 H22A 136.4
C21 S1 H22A 106.4
C21 C22 C23 114.4(3)
C21 C22 H22 122.8
C23 C22 H22 122.7
C24 C23 C22 110.8(2)
C24 C23 H23 123.4
C22 C23 H23 125.7
C23 C24 S1 112.91(17)
C23 C24 H24 124.0
S1 C24 H24 123.1
C24A S1A C21 93.0(4)
C21 C22A C23A 115.7(6)
C21 C22A H22A 122.5
C23A C22A H22A 120.9
C24A C23A C22A 109.5(6)
C24A C23A H24 108.7
C22A C23A H24 141.8
C24A C23A H23A 124.8
C22A C23A H23A 125.5
H24 C23A H23A 16.3
C23A C24A S1A 112.8(5)
C23A C24A H23 140.6
S1A C24A H23 106.4
C23A C24A H24A 124.3
S1A C24A H24A 122.9
H23 C24A H24A 16.7
C28 S2 C25 92.97(9)
C28 S2 H26A 142.5
C25 S2 H26A 108.4
C25 C26 C27 113.5(3)
C25 C26 H26 123.1
C27 C26 H26 123.4
C28 C27 C26 111.3(2)
C28 C27 H27 123.5
C26 C27 H27 125.2
C27 C28 S2 112.72(16)
C27 C28 H28 124.0
S2 C28 H28 123.3
C28A S2A C25 93.3(4)
C28A S2A H26 148.1
C25 S2A H26 115.3
C25 C26A C27A 115.3(7)
C25 C26A H26A 122.8
C27A C26A H26A 121.9
C28A C27A C26A 109.8(6)
C28A C27A H27A 124.4
C26A C27A H27A 125.8
C27A C28A S2A 112.5(5)
C27A C28A H28A 124.3
S2A C28A H28A 123.2
C22A C21 C22 100.7(6)
C22A C21 C3 130.6(5)
C22 C21 C3 128.6(2)
C22A C21 S1A 108.7(4)
C3 C21 S1A 120.59(19)
C22 C21 S1 109.4(2)
C3 C21 S1 121.82(11)
S1A C21 S1 117.47(18)
C26A C25 C26 101.8(6)
C26A C25 C6 127.6(5)
C26 C25 C6 130.5(2)
C26A C25 S2A 109.1(5)
C6 C25 S2A 123.3(2)
C26 C25 S2 109.5(2)
C6 C25 S2 119.78(11)
S2A C25 S2 116.5(2)
C20 C1 C14 106.77(11)
C20 C1 C2 105.93(11)
C14 C1 C2 105.24(11)
C20 C1 H1 113.1
C14 C1 H1 112.6
C2 C1 H1 112.7
C3 C2 C7 120.83(13)
C3 C2 C1 127.08(12)
C7 C2 C1 112.06(12)
C2 C3 C4 117.81(13)
C2 C3 C21 123.16(13)
C4 C3 C21 119.03(13)
C5 C4 C3 121.39(14)
C5 C4 H4 119.8
C3 C4 H4 118.8
C4 C5 C6 121.06(14)
C4 C5 H5 120.0
C6 C5 H5 119.0
C7 C6 C5 117.96(13)
C7 C6 C25 122.16(13)
C5 C6 C25 119.76(13)
C6 C7 C2 120.88(13)
C6 C7 C8 125.91(13)
C2 C7 C8 113.20(12)
C15 C8 C9 107.09(12)
C15 C8 C7 104.33(11)
C9 C8 C7 106.22(11)
C15 C8 H8 112.8
C9 C8 H8 113.0
C7 C8 H8 112.8
C10 C9 C14 119.67(14)
C10 C9 C8 127.10(13)
C14 C9 C8 113.24(12)
C9 C10 C11 119.76(14)
C9 C10 H10 119.7
C11 C10 H10 120.5
C12 C11 C10 120.35(15)
C12 C11 H11 119.8
C10 C11 H11 119.8
C11 C12 C13 120.15(15)
C11 C12 H12 120.3
C13 C12 H12 119.6
C14 C13 C12 119.32(14)
C14 C13 H13 120.1
C12 C13 H13 120.6
C13 C14 C9 120.75(14)
C13 C14 C1 126.76(14)
C9 C14 C1 112.48(12)
C16 C15 C20 120.25(14)
C16 C15 C8 127.27(14)
C20 C15 C8 112.46(13)
C15 C16 C17 119.25(15)
C15 C16 H16 120.2
C17 C16 H16 120.6
C18 C17 C16 120.42(15)
C18 C17 H17 119.8
C16 C17 H17 119.8
C17 C18 C19 120.33(15)
C17 C18 H18 119.9
C19 C18 H18 119.8
C20 C19 C18 119.58(15)
C20 C19 H19 119.9
C18 C19 H19 120.6
C19 C20 C15 120.13(14)
C19 C20 C1 126.53(14)
C15 C20 C1 113.34(12)

loop_
_geom_bond_atom_site_label_1
_geom_bond_atom_site_label_2
_geom_bond_distance
S1 C24 1.691(2)
S1 C21 1.7241(15)
S1 H22A 0.6665
C22 C21 1.359(4)
C22 C23 1.426(5)
C22 H22 0.9600
C23 C24 1.350(3)
C23 H23 0.9600
C23 H24A 1.0752
C24 H24 0.9600
C24 H23A 0.8663
S1A C24A 1.680(8)
S1A C21 1.718(4)
S1A H22 0.5919
C22A C21 1.331(8)
C22A C23A 1.434(8)
C22A H22A 0.9600
C23A C24A 1.351(7)
C23A H24 1.0779
C23A H23A 0.9600
C24A H23 0.8691
C24A H24A 0.9600
S2 C28 1.685(2)
S2 C25 1.7129(16)
S2 H26A 0.6751
C26 C25 1.367(4)
C26 C27 1.432(5)
C26 H26 0.9600
C27 C28 1.344(3)
C27 H27 0.9601
C27 H28A 1.0683
C28 H28 0.9600
C28 H27A 0.9344
S2A C28A 1.685(8)
S2A C25 1.702(5)
S2A H26 0.6352
C26A C25 1.342(9)
C26A C27A 1.432(8)
C26A H26A 0.9600
C27A C28A 1.350(7)
C27A H28 1.0985
C27A H27A 0.9600
C28A H27 0.8850
C28A H28A 0.9601
C21 C3 1.4818(19)
C25 C6 1.4798(19)
C1 C20 1.521(2)
C1 C14 1.522(2)
C1 C2 1.535(2)
C1 H1 0.9600
C2 C3 1.395(2)
C2 C7 1.4026(19)
C3 C4 1.405(2)
C4 C5 1.381(2)
C4 H4 0.9600
C5 C6 1.401(2)
C5 H5 0.9599
C6 C7 1.398(2)
C7 C8 1.530(2)
C8 C15 1.520(2)
C8 C9 1.522(2)
C8 H8 0.9600
C9 C10 1.384(2)
C9 C14 1.401(2)
C10 C11 1.392(2)
C10 H10 0.9601
C11 C12 1.386(2)
C11 H11 0.9600
C12 C13 1.397(2)
C12 H12 0.9600
C13 C14 1.379(2)
C13 H13 0.9601
C15 C16 1.383(2)
C15 C20 1.400(2)
C16 C17 1.397(2)
C16 H16 0.9600
C17 C18 1.382(2)
C17 H17 0.9600
C18 C19 1.391(2)
C18 H18 0.9601
C19 C20 1.382(2)
C19 H19 0.9600

loop_
_geom_torsion_atom_site_label_1
_geom_torsion_atom_site_label_2
_geom_torsion_atom_site_label_3
_geom_torsion_atom_site_label_4
_geom_torsion
C21 C22 C23 C24 -1.1(7)
C22 C23 C24 S1 0.0(6)
C21 S1 C24 C23 0.8(4)
C21 C22A C23A C24A -6(3)
C22A C23A C24A S1A 3(4)
C21 S1A C24A C23A 0(3)
C25 C26 C27 C28 -0.9(6)
C26 C27 C28 S2 -0.2(4)
C25 S2 C28 C27 0.9(2)
C25 C26A C27A C28A -0.7(12)
C26A C27A C28A S2A -1.1(18)
C25 S2A C28A C27A 2.0(17)
C23A C22A C21 C22 5(2)
C23A C22A C21 C3 -176.3(16)
C23A C22A C21 S1A 6(2)
C23A C22A C21 S1 -142(5)
C23 C22 C21 C22A -4.3(10)
C23 C22 C21 C3 176.9(3)
C23 C22 C21 S1A -176(4)
C23 C22 C21 S1 1.6(6)
C24A S1A C21 C22A -3.6(15)
C24A S1A C21 C22 5(4)
C24A S1A C21 C3 178.6(12)
C24A S1A C21 S1 2.5(13)
C24 S1 C21 C22A 33(4)
C24 S1 C21 C22 -1.4(3)
C24 S1 C21 C3 -177.06(19)
C24 S1 C21 S1A -1.0(3)
C27A C26A C25 C26 3.9(9)
C27A C26A C25 C6 180.0(8)
C27A C26A C25 S2A 2.1(9)
C27A C26A C25 S2 -129(3)
C27 C26 C25 C26A -7.6(10)
C27 C26 C25 C6 176.5(3)
C27 C26 C25 S2A 159(5)
C27 C26 C25 S2 1.5(6)
C28A S2A C25 C26A -2.3(12)
C28A S2A C25 C26 -16(4)
C28A S2A C25 C6 179.7(10)
C28A S2A C25 S2 7.6(11)
C28 S2 C25 C26A 48(3)
C28 S2 C25 C26 -1.4(3)
C28 S2 C25 C6 -176.93(15)
C28 S2 C25 S2A -4.5(4)
C20 C1 C2 C3 -124.23(15)
C14 C1 C2 C3 122.89(15)
C20 C1 C2 C7 53.87(15)
C14 C1 C2 C7 -59.00(15)
C7 C2 C3 C4 -1.6(2)
C1 C2 C3 C4 176.40(14)
C7 C2 C3 C21 179.27(13)
C1 C2 C3 C21 -2.8(2)
C22A C21 C3 C2 -43.0(11)
C22 C21 C3 C2 135.5(4)
S1A C21 C3 C2 134.3(3)
S1 C21 C3 C2 -49.74(19)
C22A C21 C3 C4 137.9(10)
C22 C21 C3 C4 -43.7(4)
S1A C21 C3 C4 -44.8(3)
S1 C21 C3 C4 131.09(13)
C2 C3 C4 C5 0.2(2)
C21 C3 C4 C5 179.45(13)
C3 C4 C5 C6 -0.3(2)
C4 C5 C6 C7 1.7(2)
C4 C5 C6 C25 -174.38(14)
C26A C25 C6 C7 -50.1(9)
C26 C25 C6 C7 124.8(4)
S2A C25 C6 C7 127.5(4)
S2 C25 C6 C7 -60.67(18)
C26A C25 C6 C5 125.7(9)
C26 C25 C6 C5 -59.3(5)
S2A C25 C6 C5 -56.7(4)
S2 C25 C6 C5 115.19(14)
C5 C6 C7 C2 -3.0(2)
C25 C6 C7 C2 172.96(13)
C5 C6 C7 C8 178.52(13)
C25 C6 C7 C8 -5.5(2)
C3 C2 C7 C6 3.0(2)
C1 C2 C7 C6 -175.25(13)
C3 C2 C7 C8 -178.33(13)
C1 C2 C7 C8 3.44(17)
C6 C7 C8 C15 119.16(15)
C2 C7 C8 C15 -59.44(15)
C6 C7 C8 C9 -127.87(15)
C2 C7 C8 C9 53.52(15)
C15 C8 C9 C10 -124.88(16)
C7 C8 C9 C10 124.08(16)
C15 C8 C9 C14 55.35(16)
C7 C8 C9 C14 -55.69(16)
C14 C9 C10 C11 0.4(2)
C8 C9 C10 C11 -179.40(14)
C9 C10 C11 C12 0.2(2)
C10 C11 C12 C13 -0.5(2)
C11 C12 C13 C14 0.2(2)
C12 C13 C14 C9 0.4(2)
C12 C13 C14 C1 179.37(14)
C10 C9 C14 C13 -0.7(2)
C8 C9 C14 C13 179.09(13)
C10 C9 C14 C1 -179.77(13)
C8 C9 C14 C1 0.02(18)
C20 C1 C14 C13 125.81(15)
C2 C1 C14 C13 -121.91(15)
C20 C1 C14 C9 -55.18(16)
C2 C1 C14 C9 57.10(15)
C9 C8 C15 C16 126.81(16)
C7 C8 C15 C16 -120.85(16)
C9 C8 C15 C20 -54.79(16)
C7 C8 C15 C20 57.55(15)
C20 C15 C16 C17 0.7(2)
C8 C15 C16 C17 178.96(14)
C15 C16 C17 C18 1.4(2)
C16 C17 C18 C19 -2.2(2)
C17 C18 C19 C20 1.0(2)
C18 C19 C20 C15 1.1(2)
C18 C19 C20 C1 -178.79(13)
C16 C15 C20 C19 -1.9(2)
C8 C15 C20 C19 179.55(13)
C16 C15 C20 C1 177.98(13)
C8 C15 C20 C1 -0.54(17)
C14 C1 C20 C19 -124.31(16)
C2 C1 C20 C19 123.88(15)
C14 C1 C20 C15 55.79(15)
C2 C1 C20 C15 -56.01(15)
